data_2000595
loop_
_publ_author_name
'Schaefer, W. P.'
'Quan, R. W.'
'Bercaw, J. E.'

_publ_section_title
;
 Cp,Cp*-dimethyltantalum triflate
;
_journal_issue 9
_journal_name_full 'Acta Crystallographica Section C'
_journal_page_first 1610
_journal_page_last 1612
_journal_paper_doi 10.1107/S0108270192001628
_journal_volume 48
_journal_year 1992
_chemical_formula_moiety 'C17 H26 Ta1,C1 F3 O3 S1'
_chemical_formula_sum 'C18 H26 F3 O3 S Ta'
_chemical_formula_weight 548.39
_symmetry_cell_setting orthorhombic
_symmetry_space_group_name_Hall '-P 2ac 2ab'
_symmetry_space_group_name_H-M 'P b c a'
_cell_angle_alpha 90
_cell_angle_beta 90
_cell_angle_gamma 90
_cell_formula_units_Z 8
_cell_length_a 14.230(4)
_cell_length_b 19.283(4)
_cell_length_c 14.628(4)
_cell_volume 4013.9(18)
_diffrn_radiation_type Mo
_diffrn_radiation_wavelength 0.71073
_exptl_absorpt_coefficient_mu 5.53
_exptl_crystal_density_diffrn 1.81
_exptl_crystal_F_000 2144
_cod_data_source_file hh0590.cif
_cod_data_source_block hh0590a
_cod_depositor_comments
;
 Adding the _atom_site_type_symbol data item.

 Antanas Vaitkus,
 2017-01-26
;
_cod_original_cell_volume 4014(2)
_cod_original_formula_sum 'C18 H26 F3 O3 S1 Ta1'
_cod_database_code 2000595

loop_
_atom_site_label
_atom_site_type_symbol
_atom_site_fract_x
_atom_site_fract_y
_atom_site_fract_z
_atom_site_U_iso_or_equiv
Ta Ta .23890(2) .42230(2) .40470(3) .03510(10)
C1 C .0969(8) .3873(7) .4326(8) .065(4)
C2 C .2069(9) .4692(7) .2732(8) .069(4)
Cp1 C .1804(11) .5239(13) .4798(17) .117(7)
Cp2 C .2501(16) .5447(9) .4283(12) .103(6)
Cp3 C .3286(11) .5177(10) .4564(11) .080(5)
Cp4 C .3127(10) .4769(8) .5331(10) .070(4)
Cp5 C .2156(13) .4813(10) .5488(11) .090(5)
Cp6 C .3450(7) .3560(5) .3053(7) .041(4)
Cp7 C .2635(8) .3162(5) .3130(6) .042(3)
Cp8 C .2562(7) .2965(5) .4048(7) .045(2)
Cp9 C .3301(9) .3235(7) .4538(8) .058(4)
Cp10 C .3877(7) .3638(6) .3907(9) .051(3)
Cp11 C .3877(9) .3864(8) .2176(9) .076(4)
Cp12 C .2021(9) .2944(7) .2367(8) .072(4)
Cp13 C .1897(9) .2413(7) .4404(9) .074(4)
Cp14 C .3551(12) .3056(9) .5519(9) .096(5)
Cp15 C .4833(8) .3927(8) .4101(11) .088(5)
S S .0334(2) .0985(2) .2323(2) .0524(8)
O1 O .1276(5) .1223(5) .2281(7) .090(3)
O2 O .0089(6) .0510(5) .1613(6) .074(3)
O3 O .0006(6) .0798(6) .3212(6) .091(3)
C3 C -.0354(9) .1742(8) .2050(9) .064(4)
F1 F -.0232(5) .2249(4) .2638(6) .094(3)
F2 F -.1265(5) .1612(5) .2073(7) .103(3)
F3 F -.0140(8) .1991(5) .1254(6) .140(4)
H1A H .0945 .3700 .4952 ?
H1B H .0813 .3501 .3927 ?
H1C H .0544 .4241 .4264 ?
H2A H .1509 .4947 .2760 ?
H2B H .2011 .4330 .2274 ?
H2C H .2581 .4988 .2548 ?
H1 H .1121 .5287 .4757 ?
H2 H .2404 .5772 .3789 ?
H3 H .3900 .5273 .4283 ?
H4 H .3598 .4528 .5701 ?
H5 H .1818 .4559 .5955 ?
H11A H .3392 .3972 .1720 ?
H11B H .4311 .3549 .1880 ?
H11C H .4213 .4294 .2283 ?
H12A H .1375 .2958 .2541 ?
H12B H .2186 .2493 .2169 ?
H12C H .2103 .3263 .1853 ?
H13A H .1900 .2406 .5066 ?
H13B H .2087 .1961 .4195 ?
H13C H .1262 .2494 .4207 ?
H14A H .4200 .3149 .5617 ?
H14B H .3446 .2562 .5594 ?
H14C H .3175 .3302 .5935 ?
H15A H .4970 .4287 .3693 ?
H15B H .5288 .3555 .4025 ?
H15C H .4857 .4080 .4718 ?

loop_
_geom_bond_atom_site_label_1
_geom_bond_atom_site_label_2
_geom_bond_distance
Ta C1 2.168(12)
Ta C2 2.174(12)
C1 H1A 0.976
C1 H1B 0.951
C1 H1C 0.937
C2 H2A 0.938
C2 H2B 0.971
C2 H2C 0.964
Cp1 Cp2 1.31(3)
Cp1 Cp5 1.39(3)
Cp1 H1 0.977
Cp2 Cp3 1.30(3)
Cp2 H2 0.967
Cp3 Cp4 1.39(2)
Cp3 H3 0.984
Cp4 Cp5 1.40(2)
Cp4 H4 0.979
Cp5 H5 0.969
Cp6 Cp7 1.395(15)
Cp6 Cp10 1.399(15)
Cp6 Cp11 1.536(17)
Cp7 Cp8 1.399(14)
Cp7 Cp12 1.478(16)
Cp8 Cp9 1.375(16)
Cp8 Cp13 1.516(16)
Cp9 Cp10 1.459(17)
Cp9 Cp14 1.52(2)
Cp10 Cp15 1.497(18)
Cp11 H11A 0.982
Cp11 H11B 0.968
Cp11 H11C 0.969
Cp12 H12A 0.954
Cp12 H12B 0.947
Cp12 H12C 0.977
Cp13 H13A 0.969
Cp13 H13B 0.962
Cp13 H13C 0.961
Cp14 H14A 0.952
Cp14 H14B 0.971
Cp14 H14C 0.938
Cp15 H15A 0.934
Cp15 H15B 0.973
Cp15 H15C 0.950
S O1 1.418(10)
S O2 1.429(9)
S O3 1.428(10)
S C3 1.801(14)
C3 F1 1.315(16)
C3 F2 1.322(16)
C3 F3 1.294(17)
